data_9012137
loop_
_publ_author_name
'Schroeder, L. W.'
'Dickens, B.'
'Brown, W. E.'

_publ_section_title
;
 Crystallographic studies of the role of Mg as a stabilizing impurity in
 beta-Ca3(PO4)2. II. Refinement of Mg-containing beta-Ca3(PO4)2
 Sample: x = 0.29 Mg
;
_journal_name_full 'Journal of Solid State Chemistry'
_journal_page_first 253
_journal_page_last 262
_journal_paper_doi 10.1016/0022-4596(77)90002-0
_journal_volume 22
_journal_year 1977
_chemical_compound_source Synthetic
_chemical_formula_sum 'Ca9.5 Mg O28 P7'
_chemical_name_mineral Whitlockite
_space_group_IT_number 161
_symmetry_space_group_name_Hall 'R 3 -2"c'
_symmetry_space_group_name_H-M 'R 3 c :H'
_cell_angle_alpha 90
_cell_angle_beta 90
_cell_angle_gamma 120
_cell_length_a 10.337
_cell_length_b 10.337
_cell_length_c 37.068
_cell_formula_units_Z 6
_cell_volume 3430.195
_database_code_amcsd 0013352
_exptl_crystal_density_diffrn 3.107
_cod_original_sg_symbol_H-M 'R 3 c'
_cod_original_formula_sum 'Ca9.5 Mg P7 O28'
_cod_database_code 9012137

loop_
_space_group_symop_operation_xyz
x,y,z
2/3+x,1/3+y,1/3+z
1/3+x,2/3+y,2/3+z
x,x-y,1/2+z
2/3+x,1/3+x-y,5/6+z
1/3+x,2/3+x-y,1/6+z
-y,-x,1/2+z
2/3-y,1/3-x,5/6+z
1/3-y,2/3-x,1/6+z
-x+y,y,1/2+z
2/3-x+y,1/3+y,5/6+z
1/3-x+y,2/3+y,1/6+z
-y,x-y,z
2/3-y,1/3+x-y,1/3+z
1/3-y,2/3+x-y,2/3+z
-x+y,-x,z
2/3-x+y,1/3-x,1/3+z
1/3-x+y,2/3-x,2/3+z

loop_
_atom_site_aniso_label
_atom_site_aniso_U_11
_atom_site_aniso_U_22
_atom_site_aniso_U_33
_atom_site_aniso_U_12
_atom_site_aniso_U_13
_atom_site_aniso_U_23
Ca1 0.00750 0.00760 0.00700 -0.00110 -0.00030 0.00410
Ca2 0.00870 0.00660 0.00750 -0.00050 -0.00240 0.00340
Ca3 0.03070 0.01490 0.01400 -0.00790 -0.01030 0.01740
CaM4 0.01270 0.01270 0.01340 0.00000 0.00000 0.00640
MgM5 0.00420 0.00420 0.00440 0.00000 0.00000 0.00210
P1 0.00560 0.00560 0.01200 0.00000 0.00000 0.00280
P2 0.00730 0.00750 0.00590 0.00080 0.00090 0.00460
P3 0.00480 0.00590 0.00550 0.00020 0.00010 0.00240
O1 0.02890 0.02150 0.00690 -0.00080 -0.00170 0.01620
O2 0.02060 0.02010 0.01370 0.00360 0.00580 0.01690
O3 0.00810 0.00710 0.00750 0.00170 0.00040 0.00250
O4 0.00890 0.00740 0.01500 0.00150 0.00450 0.00340
O5 0.01070 0.01530 0.01000 -0.00340 -0.00190 0.00950
O6 0.01270 0.00900 0.01140 0.00410 0.00200 0.00130
O7 0.00480 0.00840 0.00850 -0.00030 -0.00020 0.00330
O8 0.01120 0.01170 0.00580 -0.00120 -0.00150 0.00560
O9 0.01450 0.00820 0.03710 -0.00030 0.01020 0.00680
O10 0.01310 0.01310 0.01410 0.00000 0.00000 0.00660

loop_
_atom_site_label
_atom_site_fract_x
_atom_site_fract_y
_atom_site_fract_z
_atom_site_occupancy
Ca1 -0.27300 -0.14200 0.16650 1.00000
Ca2 -0.38400 -0.17690 -0.03480 1.00000
Ca3 -0.27380 -0.14800 0.05950 1.00000
CaM4 0.00000 0.00000 -0.07800 0.50000
MgM5 0.00000 0.00000 -0.26520 1.00000
P1 0.00000 0.00000 0.00000 1.00000
P2 -0.31330 -0.13890 -0.13100 1.00000
P3 -0.34390 -0.15140 -0.23470 1.00000
O1 -0.26060 -0.08200 -0.09240 1.00000
O2 -0.24300 -0.22870 -0.14500 1.00000
O3 -0.27660 -0.00020 -0.15370 1.00000
O4 -0.48570 -0.24040 -0.13330 1.00000
O5 -0.39640 -0.04340 -0.22220 1.00000
O6 -0.42000 -0.30040 -0.21450 1.00000
O7 -0.17410 -0.07670 -0.22790 1.00000
O8 -0.37890 -0.18210 -0.27480 1.00000
O9 0.00470 -0.13780 -0.01350 1.00000
O10 0.00000 0.00000 0.04140 1.00000

loop_
_cod_related_entry_id
_cod_related_entry_database
_cod_related_entry_code
1 AMCSD 0013352
